data_7038133
loop_
_publ_author_name
'Mondal, Amit Kumar'
'Parmar, Vijay Singh'
'Biswas, Soumava'
'Konar, Sanjit'

_publ_section_title
;
 Tetrahedral M(II) based binuclear double-stranded helicates:
 single-ion-magnet and fluorescence behaviour.
;
_journal_issue 11
_journal_name_full 'Dalton transactions (Cambridge, England : 2003)'
_journal_page_first 4548
_journal_page_last 4557
_journal_paper_doi 10.1039/c5dt04173b
_journal_volume 45
_journal_year 2016
_chemical_formula_moiety 'C60 H52 N4 O10 Zn2'
_chemical_formula_sum 'C60 H52 N4 O10 Zn2'
_chemical_formula_weight 1119.84
_space_group_crystal_system monoclinic
_space_group_IT_number 15
_space_group_name_Hall '-C 2yc'
_space_group_name_H-M_alt 'C 1 2/c 1'
_symmetry_space_group_name_Hall '-C 2yc'
_symmetry_space_group_name_H-M 'C 1 2/c 1'
_atom_sites_solution_hydrogens geom
_audit_creation_method SHELXL-2014/6
_audit_update_record
;
2016-01-19 deposited with the CCDC.
2016-01-25 downloaded from the CCDC.
;
_cell_angle_alpha 90
_cell_angle_beta 110.454(2)
_cell_angle_gamma 90
_cell_formula_units_Z 4
_cell_length_a 23.8383(8)
_cell_length_b 13.1878(5)
_cell_length_c 20.3490(6)
_cell_measurement_reflns_used 5610
_cell_measurement_temperature 296(2)
_cell_measurement_theta_max 25.18
_cell_measurement_theta_min 1.79
_cell_volume 5993.9(4)
_computing_cell_refinement 'Bruker SAINT'
_computing_data_collection 'Bruker APEX2'
_computing_data_reduction 'Bruker SAINT'
_computing_molecular_graphics 'Bruker SHELXTL'
_computing_publication_material 'Bruker SHELXTL'
_computing_structure_refinement 'SHELXL-2014/6 (Sheldrick, 2014)'
_computing_structure_solution 'SHELXS-97 (Sheldrick 2008)'
_diffrn_ambient_temperature 296(2)
_diffrn_measured_fraction_theta_full 0.975
_diffrn_measured_fraction_theta_max 1.000
_diffrn_measurement_device_type 'Bruker APEX-II CCD'
_diffrn_measurement_method '\f and \w scans'
_diffrn_radiation_type MoK\a
_diffrn_radiation_wavelength 0.71073
_diffrn_reflns_av_R_equivalents 0.0667
_diffrn_reflns_av_unetI/netI 0.0402
_diffrn_reflns_Laue_measured_fraction_full 0.975
_diffrn_reflns_Laue_measured_fraction_max 1.000
_diffrn_reflns_limit_h_max 28
_diffrn_reflns_limit_h_min -28
_diffrn_reflns_limit_k_max 15
_diffrn_reflns_limit_k_min -15
_diffrn_reflns_limit_l_max 24
_diffrn_reflns_limit_l_min -24
_diffrn_reflns_number 42825
_diffrn_reflns_point_group_measured_fraction_full 0.975
_diffrn_reflns_point_group_measured_fraction_max 1.000
_diffrn_reflns_theta_full 25.177
_diffrn_reflns_theta_max 25.177
_diffrn_reflns_theta_min 1.793
_exptl_absorpt_coefficient_mu 0.857
_exptl_absorpt_correction_T_max 0.928
_exptl_absorpt_correction_T_min 0.867
_exptl_absorpt_correction_type multi-scan
_exptl_absorpt_process_details MULTI-SCAN
_exptl_crystal_colour yellow
_exptl_crystal_density_diffrn 1.241
_exptl_crystal_description block
_exptl_crystal_F_000 2320.0
_exptl_crystal_size_max 0.45
_exptl_crystal_size_mid 0.15
_exptl_crystal_size_min 0.10
_platon_squeeze_details
;
;
_refine_diff_density_max 1.199
_refine_diff_density_min -0.586
_refine_diff_density_rms 0.068
_refine_ls_extinction_method none
_refine_ls_goodness_of_fit_ref 0.828
_refine_ls_hydrogen_treatment constr
_refine_ls_matrix_type full
_refine_ls_number_parameters 345
_refine_ls_number_reflns 5286
_refine_ls_number_restraints 0
_refine_ls_restrained_S_all 0.828
_refine_ls_R_factor_all 0.0655
_refine_ls_R_factor_gt 0.0489
_refine_ls_shift/su_max 0.000
_refine_ls_shift/su_mean 0.000
_refine_ls_structure_factor_coef Fsqd
_refine_ls_weighting_details 'w=1/[\s^2^(Fo^2^)+(0.1068P)^2^+15.6595P] where P=(Fo^2^+2Fc^2^)/3'
_refine_ls_weighting_scheme calc
_refine_ls_wR_factor_gt 0.1363
_refine_ls_wR_factor_ref 0.1476
_reflns_Friedel_coverage 0.000
_reflns_number_gt 3946
_reflns_number_total 5286
_reflns_threshold_expression 'I > 2\s(I)'
_cod_data_source_file c5dt04173b2.cif
_cod_data_source_block AMZn2
_cod_depositor_comments
;
The following automatic conversions were performed:

'_exptl_absorpt_correction_type' value 'MULTI-SCAN' changed to
'multi-scan' according to
/usr/data/users/saulius/crontab/automatic-downloads/rss-feeds/RSC/lib/dictionaries/cif_core.dic
dictionary named 'cif_core.dic' version 2.4.2 from 2011-04-26.

Automatic conversion script
Id: cif_fix_values 4268 2015-11-12 08:31:59Z antanas 

 Adding full bibliography for 7038130--7038133.cif.
;
_cod_database_code 7038133
_shelx_space_group_comment
;
The symmetry employed for this shelxl refinement is uniquely defined
by the following loop, which should always be used as a source of
symmetry information in preference to the above space-group names.
They are only intended as comments.
;
_shelxl_version_number 2014/6

loop_
_space_group_symop_operation_xyz
'x, y, z'
'-x, y, -z+1/2'
'x+1/2, y+1/2, z'
'-x+1/2, y+1/2, -z+1/2'
'-x, -y, -z'
'x, -y, z-1/2'
'-x+1/2, -y+1/2, -z'
'x+1/2, -y+1/2, z-1/2'

loop_
_atom_site_label
_atom_site_type_symbol
_atom_site_fract_x
_atom_site_fract_y
_atom_site_fract_z
_atom_site_U_iso_or_equiv
_atom_site_adp_type
_atom_site_occupancy
_atom_site_site_symmetry_order
_atom_site_calc_flag
_atom_site_refinement_flags_posn
_atom_site_refinement_flags_adp
_atom_site_disorder_assembly
_atom_site_disorder_group
Zn1 Zn -0.23009(2) -0.00234(3) 0.52929(2) 0.03001(16) Uani 1 1 d . . A 1
O1 O -0.25199(10) -0.07128(18) 0.44191(11) 0.0337(5) Uani 1 1 d . . A 1
O2 O 0.29686(10) 0.07629(19) 0.96863(12) 0.0374(6) Uani 1 1 d . . A 1
O4 O -0.06757(10) -0.0248(2) 0.87083(12) 0.0372(6) Uani 1 1 d . . A 1
O5 O -0.27932(11) -0.1225(2) 0.31205(12) 0.0413(6) Uani 1 1 d . . A 1
O3 O 0.39777(11) 0.1602(2) 0.97865(14) 0.0486(7) Uani 1 1 d . . A 1
N2 N 0.16785(12) 0.1059(2) 0.93265(13) 0.0287(6) Uani 1 1 d . . A 1
N1 N -0.18411(11) -0.1184(2) 0.58794(13) 0.0288(6) Uani 1 1 d . . A 1
C17 C 0.10655(14) 0.0803(2) 0.91794(15) 0.0270(7) Uani 1 1 d . . A 1
C0AA C -0.22749(13) -0.1554(3) 0.43086(16) 0.0287(7) Uani 1 1 d . . A 1
C0BA C -0.15178(15) -0.0084(3) 0.76431(17) 0.0317(8) Uani 1 1 d . . A 1
H0BA H -0.1687 0.0381 0.7862 0.038 Uiso 1 1 calc R U A 1
C19 C 0.03512(14) -0.0260(3) 0.94438(16) 0.0289(7) Uani 1 1 d . . A 1
H19 H 0.0265 -0.0742 0.9729 0.035 Uiso 1 1 calc R U A 1
C4BA C -0.15546(13) -0.1030(3) 0.66158(16) 0.0289(7) Uani 1 1 d . . A 1
C18 C 0.09249(14) 0.0095(2) 0.96030(16) 0.0266(7) Uani 1 1 d . . A 1
H18 H 0.1225 -0.0143 1.0002 0.032 Uiso 1 1 calc R U A 1
C7AA C -0.17223(14) -0.1988(3) 0.55823(17) 0.0304(7) Uani 1 1 d . . A 1
H7AA H -0.1500 -0.2491 0.5881 0.036 Uiso 1 1 calc R U A 1
C11 C -0.09692(14) -0.0529(3) 0.80084(16) 0.0335(8) Uani 1 1 d . . A 1
C9 C -0.10054(14) -0.1480(3) 0.69940(17) 0.0338(8) Uani 1 1 d . . A 1
H9 H -0.0834 -0.1948 0.6778 0.041 Uiso 1 1 calc R U A 1
C9AA C -0.18972(13) -0.2185(3) 0.48416(17) 0.0318(8) Uani 1 1 d . . A 1
C20 C 0.18179(15) 0.1922(3) 0.91252(16) 0.0316(8) Uani 1 1 d . . A 1
H20 H 0.1507 0.2382 0.8942 0.038 Uiso 1 1 calc R U A 1
C13 C -0.18081(14) -0.0347(3) 0.69465(17) 0.0314(7) Uani 1 1 d . . A 1
H13 H -0.2178 -0.0060 0.6698 0.038 Uiso 1 1 calc R U A 1
C26 C 0.29327(15) 0.1682(3) 0.94383(17) 0.0337(8) Uani 1 1 d . . A 1
C16 C 0.06122(14) 0.1168(3) 0.85935(16) 0.0331(8) Uani 1 1 d . . A 1
H16 H 0.0698 0.1648 0.8307 0.040 Uiso 1 1 calc R U A 1
C14 C -0.00961(14) 0.0101(3) 0.88584(16) 0.0290(7) Uani 1 1 d . . A 1
C21 C 0.24019(15) 0.2249(3) 0.91535(16) 0.0338(8) Uani 1 1 d . . A 1
C3AA C -0.24057(15) -0.1866(3) 0.35989(18) 0.0345(8) Uani 1 1 d . . A 1
C10 C -0.07172(14) -0.1226(3) 0.76921(17) 0.0369(8) Uani 1 1 d . . A 1
H10 H -0.0353 -0.1528 0.7947 0.044 Uiso 1 1 calc R U A 1
C15 C 0.00334(14) 0.0820(3) 0.84364(17) 0.0349(8) Uani 1 1 d . . A 1
H15 H -0.0271 0.1070 0.8045 0.042 Uiso 1 1 calc R U A 1
C25 C 0.34755(16) 0.2160(3) 0.94523(17) 0.0390(9) Uani 1 1 d . . A 1
C4AA C -0.21700(15) -0.2730(3) 0.34324(19) 0.0377(8) Uani 1 1 d . . A 1
H4AA H -0.2258 -0.2909 0.2965 0.045 Uiso 1 1 calc R U A 1
C24 C 0.34770(19) 0.3092(3) 0.91645(19) 0.0455(10) Uani 1 1 d . . A 1
H24 H 0.3835 0.3369 0.9162 0.055 Uiso 1 1 calc R U A 1
C1AA C -0.17947(15) -0.3349(3) 0.39678(19) 0.0408(9) Uani 1 1 d . . A 1
H1AA H -0.1633 -0.3938 0.3856 0.049 Uiso 1 1 calc R U A 1
C8AA C -0.16672(14) -0.3083(3) 0.46557(18) 0.0348(8) Uani 1 1 d . . A 1
H8AA H -0.1424 -0.3504 0.5007 0.042 Uiso 1 1 calc R U A 1
C22 C 0.24204(18) 0.3231(3) 0.88776(18) 0.0429(9) Uani 1 1 d . . A 1
H22 H 0.2069 0.3606 0.8697 0.051 Uiso 1 1 calc R U A 1
C29 C -0.30164(18) -0.1533(3) 0.24061(17) 0.0452(10) Uani 1 1 d . . A 1
H29A H -0.3209 -0.2190 0.2358 0.054 Uiso 1 1 calc R U A 1
H29B H -0.2695 -0.1573 0.2218 0.054 Uiso 1 1 calc R U A 1
C2AA C 0.29461(19) 0.3634(3) 0.8873(2) 0.0462(10) Uani 1 1 d . . A 1
H2AA H 0.2950 0.4269 0.8676 0.055 Uiso 1 1 calc R U A 1
C27 C 0.45460(18) 0.2090(4) 0.9901(3) 0.0653(14) Uani 1 1 d . . A 1
H27A H 0.4604 0.2199 0.9458 0.078 Uiso 1 1 calc R U A 1
H27B H 0.4560 0.2742 1.0127 0.078 Uiso 1 1 calc R U A 1
C28 C 0.5011(2) 0.1424(6) 1.0349(4) 0.111(2) Uani 1 1 d . . A 1
H28A H 0.4911 0.1224 1.0747 0.166 Uiso 1 1 calc R U A 1
H28B H 0.5387 0.1777 1.0505 0.166 Uiso 1 1 calc R U A 1
H28C H 0.5043 0.0833 1.0088 0.166 Uiso 1 1 calc R U A 1
C30 C -0.3458(3) -0.0734(4) 0.2035(2) 0.0740(16) Uani 1 1 d . . . .
H30A H -0.3795 -0.0757 0.2190 0.111 Uiso 1 1 calc R U A 1
H30B H -0.3592 -0.0853 0.1538 0.111 Uiso 1 1 calc R U A 1
H30C H -0.3272 -0.0079 0.2137 0.111 Uiso 1 1 calc R U A 1

loop_
_atom_site_aniso_label
_atom_site_aniso_U_11
_atom_site_aniso_U_22
_atom_site_aniso_U_33
_atom_site_aniso_U_23
_atom_site_aniso_U_13
_atom_site_aniso_U_12
Zn1 0.0244(2) 0.0400(3) 0.0223(2) -0.00358(16) 0.00392(16) 0.00591(16)
O1 0.0337(12) 0.0390(15) 0.0260(12) -0.0031(10) 0.0075(10) 0.0042(11)
O2 0.0304(12) 0.0466(16) 0.0322(13) 0.0045(11) 0.0072(10) -0.0067(11)
O4 0.0232(11) 0.0652(18) 0.0230(12) -0.0051(11) 0.0079(10) -0.0101(11)
O5 0.0554(15) 0.0454(16) 0.0228(12) -0.0030(11) 0.0131(11) 0.0006(13)
O3 0.0339(14) 0.0656(19) 0.0490(16) -0.0085(14) 0.0177(12) -0.0181(13)
N2 0.0290(14) 0.0344(17) 0.0218(13) -0.0017(11) 0.0079(11) -0.0078(12)
N1 0.0220(13) 0.0373(17) 0.0255(14) -0.0040(12) 0.0066(11) 0.0015(12)
C17 0.0285(16) 0.0300(19) 0.0217(15) -0.0048(13) 0.0077(13) -0.0023(14)
C0AA 0.0228(15) 0.035(2) 0.0264(17) -0.0033(14) 0.0059(13) -0.0056(14)
C0BA 0.0304(17) 0.043(2) 0.0245(17) -0.0041(14) 0.0132(14) -0.0034(15)
C19 0.0302(16) 0.038(2) 0.0204(16) -0.0029(13) 0.0107(13) -0.0041(14)
C4BA 0.0225(15) 0.039(2) 0.0238(16) 0.0010(14) 0.0059(13) -0.0019(14)
C18 0.0249(15) 0.036(2) 0.0173(15) -0.0017(13) 0.0051(12) 0.0000(13)
C7AA 0.0218(15) 0.033(2) 0.0335(18) 0.0002(15) 0.0066(13) -0.0013(14)
C11 0.0269(16) 0.052(2) 0.0203(16) -0.0026(15) 0.0070(13) -0.0106(16)
C9 0.0253(16) 0.043(2) 0.0309(18) -0.0052(15) 0.0073(14) -0.0003(15)
C9AA 0.0219(15) 0.045(2) 0.0282(17) -0.0087(15) 0.0084(13) -0.0041(15)
C20 0.0356(18) 0.038(2) 0.0200(15) -0.0022(14) 0.0081(13) -0.0028(15)
C13 0.0222(15) 0.042(2) 0.0256(17) 0.0003(15) 0.0029(13) -0.0010(14)
C26 0.0363(18) 0.041(2) 0.0255(17) -0.0059(15) 0.0135(14) -0.0139(16)
C16 0.0348(18) 0.041(2) 0.0242(17) 0.0009(14) 0.0112(14) -0.0048(15)
C14 0.0261(16) 0.041(2) 0.0213(16) -0.0080(14) 0.0099(13) -0.0062(14)
C21 0.0403(19) 0.038(2) 0.0222(17) -0.0049(14) 0.0103(15) -0.0129(16)
C3AA 0.0318(17) 0.039(2) 0.0318(18) -0.0035(16) 0.0107(15) -0.0063(16)
C10 0.0207(15) 0.056(2) 0.0283(18) -0.0025(16) 0.0021(14) -0.0003(16)
C15 0.0288(17) 0.048(2) 0.0242(16) 0.0019(15) 0.0052(14) -0.0002(16)
C25 0.037(2) 0.058(3) 0.0236(17) -0.0099(16) 0.0124(15) -0.0159(18)
C4AA 0.0371(19) 0.045(2) 0.0339(19) -0.0077(16) 0.0159(16) -0.0060(17)
C24 0.060(3) 0.050(3) 0.037(2) -0.0163(18) 0.0304(19) -0.028(2)
C1AA 0.0348(18) 0.044(2) 0.045(2) -0.0170(18) 0.0152(16) -0.0010(17)
C8AA 0.0250(16) 0.039(2) 0.0377(19) -0.0056(16) 0.0075(14) 0.0001(15)
C22 0.059(2) 0.040(2) 0.0320(19) -0.0055(16) 0.0187(18) -0.0141(19)
C29 0.060(2) 0.052(3) 0.0226(18) -0.0080(16) 0.0130(17) -0.009(2)
C2AA 0.068(3) 0.039(2) 0.039(2) -0.0080(17) 0.029(2) -0.022(2)
C27 0.038(2) 0.085(4) 0.081(3) -0.021(3) 0.031(2) -0.024(2)
C28 0.046(3) 0.118(6) 0.160(7) -0.031(5) 0.027(4) -0.018(3)
C30 0.122(4) 0.063(3) 0.027(2) 0.002(2) 0.014(2) 0.026(3)

loop_
_atom_type_symbol
_atom_type_description
_atom_type_scat_dispersion_real
_atom_type_scat_dispersion_imag
_atom_type_scat_source
C C 0.0033 0.0016 'International Tables Vol C Tables 4.2.6.8 and 6.1.1.4'
H H 0.0000 0.0000 'International Tables Vol C Tables 4.2.6.8 and 6.1.1.4'
N N 0.0061 0.0033 'International Tables Vol C Tables 4.2.6.8 and 6.1.1.4'
O O 0.0106 0.0060 'International Tables Vol C Tables 4.2.6.8 and 6.1.1.4'
Zn Zn 0.2839 1.4301 'International Tables Vol C Tables 4.2.6.8 and 6.1.1.4'
He He 0.0000 0.0000 'International Tables Vol C Tables 4.2.6.8 and 6.1.1.4'
Hf Hf -0.5830 6.1852 'International Tables Vol C Tables 4.2.6.8 and 6.1.1.4'
Hg Hg -2.3894 9.2266 'International Tables Vol C Tables 4.2.6.8 and 6.1.1.4'
Ho Ho -0.2175 4.6783 'International Tables Vol C Tables 4.2.6.8 and 6.1.1.4'

loop_
_geom_angle_atom_site_label_1
_geom_angle_atom_site_label_2
_geom_angle_atom_site_label_3
_geom_angle
_geom_angle_site_symmetry_1
_geom_angle_site_symmetry_3
O1 Zn1 O2 108.75(10) . 2_556
O1 Zn1 N1 96.06(10) . .
O2 Zn1 N1 133.15(10) 2_556 .
O1 Zn1 N2 128.68(10) . 2_556
O2 Zn1 N2 96.58(11) 2_556 2_556
N1 Zn1 N2 97.81(11) . 2_556
C0AA O1 Zn1 125.0(2) . .
C26 O2 Zn1 124.7(2) . 2_556
C14 O4 C11 114.7(2) . .
C3AA O5 C29 117.9(3) . .
C25 O3 C27 116.7(3) . .
C20 N2 C17 120.0(3) . .
C20 N2 Zn1 120.7(2) . 2_556
C17 N2 Zn1 118.5(2) . 2_556
C7AA N1 C4BA 120.2(3) . .
C7AA N1 Zn1 120.4(2) . .
C4BA N1 Zn1 118.4(2) . .
C16 C17 C18 118.9(3) . .
C16 C17 N2 122.1(3) . .
C18 C17 N2 118.7(3) . .
O1 C0AA C9AA 124.7(3) . .
O1 C0AA C3AA 117.8(3) . .
C9AA C0AA C3AA 117.5(3) . .
C11 C0BA C13 118.8(3) . .
C11 C0BA H0BA 120.6 . .
C13 C0BA H0BA 120.6 . .
C14 C19 C18 119.5(3) . .
C14 C19 H19 120.3 . .
C18 C19 H19 120.3 . .
C13 C4BA C9 119.5(3) . .
C13 C4BA N1 118.3(3) . .
C9 C4BA N1 122.0(3) . .
C19 C18 C17 121.3(3) . .
C19 C18 H18 119.3 . .
C17 C18 H18 119.3 . .
N1 C7AA C9AA 127.2(3) . .
N1 C7AA H7AA 116.4 . .
C9AA C7AA H7AA 116.4 . .
C10 C11 C0BA 121.1(3) . .
C10 C11 O4 120.6(3) . .
C0BA C11 O4 118.4(3) . .
C10 C9 C4BA 119.7(3) . .
C10 C9 H9 120.2 . .
C4BA C9 H9 120.2 . .
C0AA C9AA C8AA 119.4(3) . .
C0AA C9AA C7AA 124.8(3) . .
C8AA C9AA C7AA 115.8(3) . .
N2 C20 C21 127.2(3) . .
N2 C20 H20 116.4 . .
C21 C20 H20 116.4 . .
C4BA C13 C0BA 120.9(3) . .
C4BA C13 H13 119.6 . .
C0BA C13 H13 119.6 . .
O2 C26 C21 125.5(3) . .
O2 C26 C25 117.7(3) . .
C21 C26 C25 116.8(3) . .
C17 C16 C15 119.9(3) . .
C17 C16 H16 120.0 . .
C15 C16 H16 120.0 . .
C19 C14 C15 120.1(3) . .
C19 C14 O4 119.1(3) . .
C15 C14 O4 120.8(3) . .
C26 C21 C22 120.0(3) . .
C26 C21 C20 125.1(3) . .
C22 C21 C20 114.9(3) . .
C4AA C3AA O5 124.8(3) . .
C4AA C3AA C0AA 121.9(3) . .
O5 C3AA C0AA 113.2(3) . .
C11 C10 C9 120.0(3) . .
C11 C10 H10 120.0 . .
C9 C10 H10 120.0 . .
C14 C15 C16 120.3(3) . .
C14 C15 H15 119.8 . .
C16 C15 H15 119.8 . .
C24 C25 O3 124.5(3) . .
C24 C25 C26 121.8(4) . .
O3 C25 C26 113.7(3) . .
C3AA C4AA C1AA 119.9(3) . .
C3AA C4AA H4AA 120.0 . .
C1AA C4AA H4AA 120.0 . .
C25 C24 C2AA 120.5(3) . .
C25 C24 H24 119.8 . .
C2AA C24 H24 119.8 . .
C4AA C1AA C8AA 119.8(3) . .
C4AA C1AA H1AA 120.1 . .
C8AA C1AA H1AA 120.1 . .
C1AA C8AA C9AA 121.4(3) . .
C1AA C8AA H8AA 119.3 . .
C9AA C8AA H8AA 119.3 . .
C2AA C22 C21 120.9(4) . .
C2AA C22 H22 119.5 . .
C21 C22 H22 119.5 . .
O5 C29 C30 105.2(3) . .
O5 C29 H29A 110.7 . .
C30 C29 H29A 110.7 . .
O5 C29 H29B 110.7 . .
C30 C29 H29B 110.7 . .
H29A C29 H29B 108.8 . .
C22 C2AA C24 119.9(4) . .
C22 C2AA H2AA 120.1 . .
C24 C2AA H2AA 120.1 . .
C28 C27 O3 107.4(4) . .
C28 C27 H27A 110.2 . .
O3 C27 H27A 110.2 . .
C28 C27 H27B 110.2 . .
O3 C27 H27B 110.2 . .
H27A C27 H27B 108.5 . .
C27 C28 H28A 109.5 . .
C27 C28 H28B 109.5 . .
H28A C28 H28B 109.5 . .
C27 C28 H28C 109.5 . .
H28A C28 H28C 109.5 . .
H28B C28 H28C 109.5 . .
C29 C30 H30A 109.5 . .
C29 C30 H30B 109.5 . .
H30A C30 H30B 109.5 . .
C29 C30 H30C 109.5 . .
H30A C30 H30C 109.5 . .
H30B C30 H30C 109.5 . .

loop_
_geom_bond_atom_site_label_1
_geom_bond_atom_site_label_2
_geom_bond_distance
_geom_bond_site_symmetry_2
Zn1 O1 1.900(2) .
Zn1 O2 1.912(2) 2_556
Zn1 N1 2.014(3) .
Zn1 N2 2.009(3) 2_556
O1 C0AA 1.309(4) .
O2 C26 1.304(4) .
O2 Zn1 1.913(2) 2_556
O4 C14 1.385(4) .
O4 C11 1.400(4) .
O5 C3AA 1.374(4) .
O5 C29 1.421(4) .
O3 C25 1.366(5) .
O3 C27 1.443(4) .
N2 C20 1.292(4) .
N2 C17 1.426(4) .
N2 Zn1 2.009(3) 2_556
N1 C7AA 1.299(4) .
N1 C4BA 1.428(4) .
C17 C16 1.386(5) .
C17 C18 1.388(4) .
C0AA C9AA 1.413(5) .
C0AA C3AA 1.428(5) .
C0BA C11 1.388(5) .
C0BA C13 1.387(5) .
C0BA H0BA 0.9300 .
C19 C14 1.377(5) .
C19 C18 1.373(5) .
C19 H19 0.9300 .
C4BA C13 1.383(5) .
C4BA C9 1.398(4) .
C18 H18 0.9300 .
C7AA C9AA 1.440(5) .
C7AA H7AA 0.9300 .
C11 C10 1.375(5) .
C9 C10 1.385(5) .
C9 H9 0.9300 .
C9AA C8AA 1.412(5) .
C20 C21 1.439(5) .
C20 H20 0.9300 .
C13 H13 0.9300 .
C26 C21 1.409(5) .
C26 C25 1.431(5) .
C16 C15 1.381(5) .
C16 H16 0.9300 .
C14 C15 1.385(5) .
C21 C22 1.419(5) .
C3AA C4AA 1.364(5) .
C10 H10 0.9300 .
C15 H15 0.9300 .
C25 C24 1.362(6) .
C4AA C1AA 1.405(5) .
C4AA H4AA 0.9300 .
C24 C2AA 1.392(6) .
C24 H24 0.9300 .
C1AA C8AA 1.370(5) .
C1AA H1AA 0.9300 .
C8AA H8AA 0.9300 .
C22 C2AA 1.364(5) .
C22 H22 0.9300 .
C29 C30 1.495(6) .
C29 H29A 0.9700 .
C29 H29B 0.9700 .
C2AA H2AA 0.9300 .
C27 C28 1.458(8) .
C27 H27A 0.9700 .
C27 H27B 0.9700 .
C28 H28A 0.9600 .
C28 H28B 0.9600 .
C28 H28C 0.9600 .
C30 H30A 0.9600 .
C30 H30B 0.9600 .
C30 H30C 0.9600 .

loop_
_geom_torsion_atom_site_label_1
_geom_torsion_atom_site_label_2
_geom_torsion_atom_site_label_3
_geom_torsion_atom_site_label_4
_geom_torsion
_geom_torsion_site_symmetry_1
C20 N2 C17 C16 29.8(5) .
Zn1 N2 C17 C16 -140.4(3) 2_556
C20 N2 C17 C18 -155.9(3) .
Zn1 N2 C17 C18 33.8(4) 2_556
Zn1 O1 C0AA C9AA 13.2(4) .
Zn1 O1 C0AA C3AA -167.9(2) .
C7AA N1 C4BA C13 -161.6(3) .
Zn1 N1 C4BA C13 29.9(4) .
C7AA N1 C4BA C9 23.8(5) .
Zn1 N1 C4BA C9 -144.6(3) .
C14 C19 C18 C17 -0.9(5) .
C16 C17 C18 C19 1.4(5) .
N2 C17 C18 C19 -173.1(3) .
C4BA N1 C7AA C9AA -169.8(3) .
Zn1 N1 C7AA C9AA -1.6(4) .
C13 C0BA C11 C10 -0.7(5) .
C13 C0BA C11 O4 179.1(3) .
C14 O4 C11 C10 54.7(4) .
C14 O4 C11 C0BA -125.1(3) .
C13 C4BA C9 C10 -1.0(5) .
N1 C4BA C9 C10 173.5(3) .
O1 C0AA C9AA C8AA 179.0(3) .
C3AA C0AA C9AA C8AA 0.1(4) .
O1 C0AA C9AA C7AA -0.8(5) .
C3AA C0AA C9AA C7AA -179.7(3) .
N1 C7AA C9AA C0AA -5.4(5) .
N1 C7AA C9AA C8AA 174.9(3) .
C17 N2 C20 C21 -171.9(3) .
Zn1 N2 C20 C21 -1.8(4) 2_556
C9 C4BA C13 C0BA 1.6(5) .
N1 C4BA C13 C0BA -173.1(3) .
C11 C0BA C13 C4BA -0.8(5) .
Zn1 O2 C26 C21 0.7(5) 2_556
Zn1 O2 C26 C25 -179.1(2) 2_556
C18 C17 C16 C15 -0.6(5) .
N2 C17 C16 C15 173.6(3) .
C18 C19 C14 C15 -0.2(5) .
C18 C19 C14 O4 -178.9(3) .
C11 O4 C14 C19 -133.5(3) .
C11 O4 C14 C15 47.9(4) .
O2 C26 C21 C22 -177.8(3) .
C25 C26 C21 C22 2.0(5) .
O2 C26 C21 C20 3.4(5) .
C25 C26 C21 C20 -176.7(3) .
N2 C20 C21 C26 -2.7(5) .
N2 C20 C21 C22 178.4(3) .
C29 O5 C3AA C4AA 7.0(5) .
C29 O5 C3AA C0AA -171.8(3) .
O1 C0AA C3AA C4AA 179.9(3) .
C9AA C0AA C3AA C4AA -1.2(5) .
O1 C0AA C3AA O5 -1.3(4) .
C9AA C0AA C3AA O5 177.7(3) .
C0BA C11 C10 C9 1.3(5) .
O4 C11 C10 C9 -178.4(3) .
C4BA C9 C10 C11 -0.5(5) .
C19 C14 C15 C16 0.9(5) .
O4 C14 C15 C16 179.5(3) .
C17 C16 C15 C14 -0.5(5) .
C27 O3 C25 C24 6.8(5) .
C27 O3 C25 C26 -172.2(3) .
O2 C26 C25 C24 175.7(3) .
C21 C26 C25 C24 -4.1(5) .
O2 C26 C25 O3 -5.3(4) .
C21 C26 C25 O3 174.9(3) .
O5 C3AA C4AA C1AA -177.6(3) .
C0AA C3AA C4AA C1AA 1.1(5) .
O3 C25 C24 C2AA -175.9(3) .
C26 C25 C24 C2AA 3.0(5) .
C3AA C4AA C1AA C8AA 0.1(5) .
C4AA C1AA C8AA C9AA -1.1(5) .
C0AA C9AA C8AA C1AA 1.1(5) .
C7AA C9AA C8AA C1AA -179.2(3) .
C26 C21 C22 C2AA 1.0(5) .
C20 C21 C22 C2AA 179.9(3) .
C3AA O5 C29 C30 175.3(3) .
C21 C22 C2AA C24 -2.2(5) .
C25 C24 C2AA C22 0.2(5) .
C25 O3 C27 C28 171.9(4) .

loop_
_platon_squeeze_void_nr
_platon_squeeze_void_average_x
_platon_squeeze_void_average_y
_platon_squeeze_void_average_z
_platon_squeeze_void_volume
_platon_squeeze_void_count_electrons
_platon_squeeze_void_content
1 0.500 0.050 0.250 315 81 ' '
2 0.500 -0.050 0.750 315 81 ' '
3 0.000 0.450 0.750 315 81 ' '
4 1.000 0.550 0.250 315 81 ' '
